data_8106415
loop_
_publ_author_name
'Brito, Iv\'an'
'Simirgiotis, Mario'
'Mu\~noz, Rub\'en'
'Benites, Julio'
'Pasten, Leyla'
'B\'orquez, Jorge'
'C\'ardenas, Alejandro'

_publ_section_title
;
 Crystal structure of 11-(p-coumaroyloxy)-tremetone, C22H20O5
;
_journal_issue 1
_journal_name_full 'Zeitschrift f\"ur Kristallographie - New Crystal Structures'
_journal_page_first 13
_journal_page_last 14
_journal_paper_doi 10.1515/ncrs-2016-0105
_journal_volume 232
_journal_year 2017
_chemical_absolute_configuration unk
_chemical_formula_moiety 'C22 H20 O5'
_chemical_formula_sum 'C22 H20 O5'
_chemical_formula_weight 364.38
_space_group_crystal_system orthorhombic
_space_group_IT_number 19
_space_group_name_Hall 'P 2ac 2ab'
_space_group_name_H-M_alt 'P 21 21 21'
_atom_sites_solution_hydrogens geom
_cell_angle_alpha 90
_cell_angle_beta 90
_cell_angle_gamma 90
_cell_formula_units_Z 4
_cell_length_a 6.2039(3)
_cell_length_b 13.1634(8)
_cell_length_c 22.8258(12)
_cell_measurement_reflns_used 13524
_cell_measurement_temperature 297(2)
_cell_measurement_theta_max 58.000
_cell_measurement_theta_min 4.012
_cell_volume 1864.06(17)
_computing_cell_refinement APEX2[5]
_computing_data_collection APEX2[5]
_computing_data_reduction APEX2[5]
_computing_molecular_graphics 'Olex2 [6]'
_computing_publication_material 'Olex2 [6]'
_computing_structure_refinement 'SHELXL-2015 [4]'
_computing_structure_solution 'ShelXT [4]'
_diffrn_ambient_temperature 297(2)
_diffrn_measured_fraction_theta_full 0.787
_diffrn_measured_fraction_theta_max 0.997
_diffrn_measurement_device_type 'Bruker AXS D8-Venture,Triumph-I\mS-Cu'
_diffrn_measurement_method '\f and \w'
_diffrn_radiation_type CuK\a
_diffrn_radiation_wavelength 1.54178
_diffrn_reflns_av_R_equivalents 0.1414
_diffrn_reflns_av_unetI/netI 0.0823
_diffrn_reflns_Laue_measured_fraction_full 0.787
_diffrn_reflns_Laue_measured_fraction_max 0.997
_diffrn_reflns_limit_h_max 6
_diffrn_reflns_limit_h_min -6
_diffrn_reflns_limit_k_max 14
_diffrn_reflns_limit_k_min -14
_diffrn_reflns_limit_l_max 25
_diffrn_reflns_limit_l_min -24
_diffrn_reflns_number 15024
_diffrn_reflns_point_group_measured_fraction_full 0.777
_diffrn_reflns_point_group_measured_fraction_max 0.996
_diffrn_reflns_theta_full 67.679
_diffrn_reflns_theta_max 58.627
_diffrn_reflns_theta_min 3.873
_exptl_absorpt_coefficient_mu 0.753
_exptl_absorpt_correction_type none
_exptl_crystal_colour colourless
_exptl_crystal_density_diffrn 1.298
_exptl_crystal_description Block
_exptl_crystal_F_000 768
_exptl_crystal_size_max 0.164
_exptl_crystal_size_mid 0.122
_exptl_crystal_size_min 0.048
_refine_diff_density_max 0.189
_refine_diff_density_min -0.208
_refine_diff_density_rms 0.070
_refine_ls_abs_structure_details
;
 Flack x determined using 500 quotients [(I+)-(I-)]/[(I+)+(I-)]
 (Parsons and Flack (2004), Acta Cryst. A60, s61).
;
_refine_ls_abs_structure_Flack -0.1(3)
_refine_ls_extinction_coef 0.0036(5)
_refine_ls_extinction_expression Fc^*^=kFc[1+0.001xFc^2^\l^3^/sin(2\q)]^-1/4^
_refine_ls_extinction_method SHELXL
_refine_ls_goodness_of_fit_ref 0.998
_refine_ls_hydrogen_treatment constr
_refine_ls_matrix_type full
_refine_ls_number_parameters 247
_refine_ls_number_reflns 2635
_refine_ls_number_restraints 0
_refine_ls_restrained_S_all 0.998
_refine_ls_R_factor_all 0.1063
_refine_ls_R_factor_gt 0.0532
_refine_ls_shift/su_max 0.000
_refine_ls_shift/su_mean 0.000
_refine_ls_structure_factor_coef Fsqd
_refine_ls_weighting_details 'w=1/[\s^2^(Fo^2^)+(0.0470P)^2^] where P=(Fo^2^+2Fc^2^)/3'
_refine_ls_weighting_scheme calc
_refine_ls_wR_factor_gt 0.0973
_refine_ls_wR_factor_ref 0.1169
_reflns_Friedel_coverage 0.690
_reflns_Friedel_fraction_full 0.762
_reflns_Friedel_fraction_max 0.994
_reflns_number_gt 1638
_reflns_number_total 2635
_reflns_threshold_expression 'I > 2\s(I)'
_cod_data_source_file suppl_ncrs-2016-0105_suppl.cif
_cod_data_source_block cu_jb2_0m
_cod_database_code 8106415
_shelx_space_group_comment
;
The symmetry employed for this shelxl refinement is uniquely defined
by the following loop, which should always be used as a source of
symmetry information in preference to the above space-group names.
They are only intended as comments.
;
_shelx_estimated_absorpt_t_min 0.886
_shelx_estimated_absorpt_t_max 0.965
_shelxl_version_number 2013-4
_publcif_info_exptl_table_max_cols 4
_publcif_info_exptl_table_use_headnotes n

loop_
_space_group_symop_operation_xyz
'x, y, z'
'-x+1/2, -y, z+1/2'
'-x, y+1/2, -z+1/2'
'x+1/2, -y+1/2, -z'

loop_
_atom_site_label
_atom_site_type_symbol
_atom_site_fract_x
_atom_site_fract_y
_atom_site_fract_z
_atom_site_U_iso_or_equiv
_atom_site_adp_type
_atom_site_occupancy
_atom_site_site_symmetry_order
_atom_site_calc_flag
_atom_site_refinement_flags_posn
_atom_site_refinement_flags_adp
_atom_site_refinement_flags_occupancy
_atom_site_disorder_assembly
_atom_site_disorder_group
O1 O 0.5954(6) 0.8931(4) 0.45813(15) 0.0791(13) Uani 1 1 d . . . . .
H1 H 0.6889 0.8717 0.4360 0.119 Uiso 1 1 calc R U . . .
O2 O 1.0292(8) 0.8641(4) 0.80724(17) 0.0880(15) Uani 1 1 d . . . . .
O3 O 0.6975(6) 0.8804(3) 0.84272(14) 0.0617(10) Uani 1 1 d . . . . .
O4 O 0.7176(6) 0.6537(3) 0.89249(15) 0.0672(12) Uani 1 1 d . . . . .
O5 O 0.3260(8) 0.6486(3) 0.63958(16) 0.0854(14) Uani 1 1 d . . . . .
C4' C 0.6638(11) 0.8836(4) 0.5149(2) 0.0615(15) Uani 1 1 d . . . . .
C3' C 0.8588(10) 0.8447(4) 0.5300(2) 0.0678(17) Uani 1 1 d . . . . .
H2 H 0.9523 0.8209 0.5013 0.081 Uiso 1 1 calc R U . . .
C2' C 0.9176(10) 0.8405(5) 0.5888(2) 0.0701(17) Uani 1 1 d . . . . .
H3 H 1.0524 0.8150 0.5988 0.084 Uiso 1 1 calc R U . . .
C1' C 0.7814(10) 0.8733(4) 0.6325(2) 0.0542(14) Uani 1 1 d . . . . .
C6' C 0.5837(11) 0.9113(4) 0.6158(3) 0.0678(17) Uani 1 1 d . . . . .
H5 H 0.4876 0.9336 0.6443 0.081 Uiso 1 1 calc R U . . .
C5' C 0.5261(10) 0.9169(4) 0.5577(3) 0.0710(19) Uani 1 1 d . . . . .
H6 H 0.3925 0.9435 0.5473 0.085 Uiso 1 1 calc R U . . .
C7' C 0.8508(10) 0.8678(4) 0.6933(2) 0.0592(16) Uani 1 1 d . . . . .
H7 H 0.9940 0.8492 0.6989 0.071 Uiso 1 1 calc R U . . .
C8' C 0.7404(10) 0.8855(4) 0.7417(2) 0.0597(15) Uani 1 1 d . . . . .
H8 H 0.5962 0.9042 0.7392 0.072 Uiso 1 1 calc R U . . .
C9' C 0.8418(13) 0.8760(4) 0.7987(2) 0.0603(16) Uani 1 1 d . . . . .
C11 C 0.7824(10) 0.8662(5) 0.90185(19) 0.0656(17) Uani 1 1 d . . . . .
H10A H 0.8167 0.9316 0.9191 0.079 Uiso 1 1 calc R U . . .
H10B H 0.9132 0.8260 0.9004 0.079 Uiso 1 1 calc R U . . .
C10 C 0.6163(9) 0.8133(4) 0.9381(2) 0.0557(16) Uani 1 1 d . . . . .
C12 C 0.5509(9) 0.8530(5) 0.9876(2) 0.0754(19) Uani 1 1 d . . . . .
H12A H 0.6079 0.9145 1.0004 0.090 Uiso 1 1 calc R U . . .
H12B H 0.4476 0.8197 1.0100 0.090 Uiso 1 1 calc R U . . .
C2 C 0.5377(9) 0.7112(4) 0.9176(2) 0.0611(16) Uani 1 1 d . . . . .
H13 H 0.4817 0.6738 0.9514 0.073 Uiso 1 1 calc R U . . .
C3 C 0.3616(9) 0.7145(5) 0.8699(2) 0.0681(18) Uani 1 1 d . . . . .
H14A H 0.2394 0.6724 0.8804 0.082 Uiso 1 1 calc R U . . .
H14B H 0.3122 0.7834 0.8631 0.082 Uiso 1 1 calc R U . . .
C3A C 0.4764(10) 0.6730(4) 0.8169(2) 0.0535(15) Uani 1 1 d . . . . .
C4 C 0.4174(10) 0.6657(4) 0.7592(2) 0.0579(15) Uani 1 1 d . . . . .
H16 H 0.2832 0.6890 0.7469 0.069 Uiso 1 1 calc R U . . .
C5 C 0.5606(10) 0.6230(4) 0.7190(2) 0.0562(15) Uani 1 1 d . . . . .
C6 C 0.7595(12) 0.5894(4) 0.7383(3) 0.0695(18) Uani 1 1 d . . . . .
H18 H 0.8536 0.5604 0.7113 0.083 Uiso 1 1 calc R U . . .
C7 C 0.8242(10) 0.5975(4) 0.7965(3) 0.0682(17) Uani 1 1 d . . . . .
H19 H 0.9591 0.5756 0.8090 0.082 Uiso 1 1 calc R U . . .
C7A C 0.6769(10) 0.6397(4) 0.8343(2) 0.0566(15) Uani 1 1 d . . . . .
C8 C 0.5002(11) 0.6152(5) 0.6567(2) 0.0677(18) Uani 1 1 d . . . . .
C9 C 0.6516(11) 0.5689(5) 0.6135(2) 0.089(2) Uani 1 1 d . . . . .
H22A H 0.5794 0.5605 0.5766 0.133 Uiso 1 1 calc R U . . .
H22B H 0.6984 0.5038 0.6276 0.133 Uiso 1 1 calc R U . . .
H22C H 0.7742 0.6125 0.6085 0.133 Uiso 1 1 calc R U . . .

loop_
_atom_site_aniso_label
_atom_site_aniso_U_11
_atom_site_aniso_U_22
_atom_site_aniso_U_33
_atom_site_aniso_U_23
_atom_site_aniso_U_13
_atom_site_aniso_U_12
O1 0.086(3) 0.093(3) 0.058(2) 0.005(2) -0.006(2) -0.004(3)
O2 0.061(3) 0.130(4) 0.073(3) 0.016(3) 0.008(2) 0.004(3)
O3 0.067(3) 0.072(3) 0.046(2) 0.0025(19) 0.005(2) 0.008(2)
O4 0.065(3) 0.072(3) 0.064(2) -0.013(2) -0.012(2) 0.009(2)
O5 0.088(4) 0.109(4) 0.059(2) -0.004(2) -0.007(3) 0.010(3)
C4' 0.074(5) 0.059(4) 0.051(4) 0.006(3) -0.004(4) 0.000(4)
C3' 0.076(5) 0.077(4) 0.051(4) -0.002(3) 0.010(3) 0.015(4)
C2' 0.070(4) 0.078(4) 0.062(4) 0.006(3) 0.010(4) 0.014(4)
C1' 0.062(4) 0.052(4) 0.049(3) 0.002(3) 0.005(3) 0.007(3)
C6' 0.074(5) 0.073(5) 0.056(4) 0.003(3) 0.011(3) 0.007(4)
C5' 0.063(5) 0.086(5) 0.064(4) 0.008(3) 0.004(4) 0.009(4)
C7' 0.061(4) 0.061(4) 0.055(4) 0.004(3) 0.011(3) 0.002(3)
C8' 0.066(4) 0.057(4) 0.057(3) 0.010(3) 0.000(3) -0.003(3)
C9' 0.072(5) 0.049(4) 0.059(4) 0.004(3) 0.010(4) 0.001(4)
C11 0.072(4) 0.077(4) 0.048(3) 0.000(3) -0.003(3) -0.005(4)
C10 0.060(4) 0.064(4) 0.043(3) 0.004(3) -0.002(3) 0.003(3)
C12 0.085(5) 0.086(5) 0.055(3) -0.002(3) 0.003(3) 0.000(4)
C2 0.059(4) 0.080(5) 0.043(3) -0.003(3) 0.004(3) 0.001(3)
C3 0.051(4) 0.097(5) 0.057(3) -0.012(3) -0.004(3) -0.006(3)
C3A 0.047(4) 0.062(4) 0.051(3) -0.009(3) 0.003(3) -0.003(3)
C4 0.045(4) 0.068(4) 0.060(4) -0.006(3) 0.000(3) -0.001(3)
C5 0.054(4) 0.059(4) 0.056(3) -0.007(3) 0.001(3) -0.008(4)
C6 0.071(5) 0.061(4) 0.076(4) -0.016(3) 0.010(4) -0.005(4)
C7 0.065(4) 0.063(4) 0.077(4) -0.020(3) -0.010(4) 0.003(4)
C7A 0.055(4) 0.060(4) 0.055(4) -0.003(3) -0.008(3) -0.005(3)
C8 0.077(5) 0.066(4) 0.061(4) -0.002(3) 0.006(4) -0.013(4)
C9 0.097(6) 0.107(5) 0.063(4) -0.019(3) 0.012(4) -0.015(4)

loop_
_atom_type_symbol
_atom_type_description
_atom_type_scat_dispersion_real
_atom_type_scat_dispersion_imag
_atom_type_scat_source
C C 0.0181 0.0091 'International Tables Vol C Tables 4.2.6.8 and 6.1.1.4'
H H 0.0000 0.0000 'International Tables Vol C Tables 4.2.6.8 and 6.1.1.4'
O O 0.0492 0.0322 'International Tables Vol C Tables 4.2.6.8 and 6.1.1.4'

loop_
_geom_angle_atom_site_label_1
_geom_angle_atom_site_label_2
_geom_angle_atom_site_label_3
_geom_angle
_geom_angle_site_symmetry_1
_geom_angle_site_symmetry_3
C4' O1 H1 109.5 . .
C9' O3 C11 116.4(5) . .
C7A O4 C2 108.1(4) . .
C3' C4' O1 123.5(5) . .
C3' C4' C5' 119.6(5) . .
O1 C4' C5' 116.9(6) . .
C4' C3' C2' 119.6(5) . .
C4' C3' H2 120.2 . .
C2' C3' H2 120.2 . .
C1' C2' C3' 121.7(6) . .
C1' C2' H3 119.1 . .
C3' C2' H3 119.1 . .
C2' C1' C6' 117.3(5) . .
C2' C1' C7' 119.6(6) . .
C6' C1' C7' 123.1(5) . .
C5' C6' C1' 121.2(5) . .
C5' C6' H5 119.4 . .
C1' C6' H5 119.4 . .
C4' C5' C6' 120.6(6) . .
C4' C5' H6 119.7 . .
C6' C5' H6 119.7 . .
C8' C7' C1' 129.5(6) . .
C8' C7' H7 115.3 . .
C1' C7' H7 115.3 . .
C7' C8' C9' 120.7(6) . .
C7' C8' H8 119.7 . .
C9' C8' H8 119.7 . .
O2 C9' O3 122.3(6) . .
O2 C9' C8' 125.5(6) . .
O3 C9' C8' 112.2(6) . .
O3 C11 C10 108.9(4) . .
O3 C11 H10A 109.9 . .
C10 C11 H10A 109.9 . .
O3 C11 H10B 109.9 . .
C10 C11 H10B 109.9 . .
H10A C11 H10B 108.3 . .
C12 C10 C11 120.3(5) . .
C12 C10 C2 121.7(5) . .
C11 C10 C2 117.8(5) . .
C10 C12 H12A 120.0 . .
C10 C12 H12B 120.0 . .
H12A C12 H12B 120.0 . .
O4 C2 C10 109.7(5) . .
O4 C2 C3 106.1(4) . .
C10 C2 C3 115.1(5) . .
O4 C2 H13 108.6 . .
C10 C2 H13 108.6 . .
C3 C2 H13 108.6 . .
C3A C3 C2 102.8(4) . .
C3A C3 H14A 111.2 . .
C2 C3 H14A 111.2 . .
C3A C3 H14B 111.2 . .
C2 C3 H14B 111.2 . .
H14A C3 H14B 109.1 . .
C4 C3A C7A 119.8(5) . .
C4 C3A C3 132.1(6) . .
C7A C3A C3 108.1(5) . .
C3A C4 C5 119.3(6) . .
C3A C4 H16 120.3 . .
C5 C4 H16 120.3 . .
C6 C5 C4 119.2(5) . .
C6 C5 C8 120.8(6) . .
C4 C5 C8 120.0(6) . .
C5 C6 C7 122.5(6) . .
C5 C6 H18 118.7 . .
C7 C6 H18 118.7 . .
C7A C7 C6 116.0(6) . .
C7A C7 H19 122.0 . .
C6 C7 H19 122.0 . .
O4 C7A C7 122.9(6) . .
O4 C7A C3A 113.9(5) . .
C7 C7A C3A 123.2(5) . .
O5 C8 C5 120.4(6) . .
O5 C8 C9 119.2(6) . .
C5 C8 C9 120.4(6) . .
C8 C9 H22A 109.5 . .
C8 C9 H22B 109.5 . .
H22A C9 H22B 109.5 . .
C8 C9 H22C 109.5 . .
H22A C9 H22C 109.5 . .
H22B C9 H22C 109.5 . .

loop_
_geom_bond_atom_site_label_1
_geom_bond_atom_site_label_2
_geom_bond_distance
_geom_bond_site_symmetry_2
O1 C4' 1.368(6) .
O1 H1 0.8200 .
O2 C9' 1.190(7) .
O3 C9' 1.346(6) .
O3 C11 1.461(6) .
O4 C7A 1.364(5) .
O4 C2 1.465(6) .
O5 C8 1.231(7) .
C4' C3' 1.359(7) .
C4' C5' 1.370(7) .
C3' C2' 1.391(7) .
C3' H2 0.9300 .
C2' C1' 1.377(7) .
C2' H3 0.9300 .
C1' C6' 1.379(7) .
C1' C7' 1.455(7) .
C6' C5' 1.376(7) .
C6' H5 0.9300 .
C5' H6 0.9300 .
C7' C8' 1.320(6) .
C7' H7 0.9300 .
C8' C9' 1.451(8) .
C8' H8 0.9300 .
C11 C10 1.495(7) .
C11 H10A 0.9700 .
C11 H10B 0.9700 .
C10 C12 1.309(7) .
C10 C2 1.504(7) .
C12 H12A 0.9300 .
C12 H12B 0.9300 .
C2 C3 1.544(7) .
C2 H13 0.9800 .
C3 C3A 1.506(7) .
C3 H14A 0.9700 .
C3 H14B 0.9700 .
C3A C4 1.371(7) .
C3A C7A 1.377(8) .
C4 C5 1.396(7) .
C4 H16 0.9300 .
C5 C6 1.382(8) .
C5 C8 1.473(7) .
C6 C7 1.392(7) .
C6 H18 0.9300 .
C7 C7A 1.375(7) .
C7 H19 0.9300 .
C8 C9 1.492(8) .
C9 H22A 0.9600 .
C9 H22B 0.9600 .
C9 H22C 0.9600 .

loop_
_geom_torsion_atom_site_label_1
_geom_torsion_atom_site_label_2
_geom_torsion_atom_site_label_3
_geom_torsion_atom_site_label_4
_geom_torsion
_geom_torsion_site_symmetry_1
_geom_torsion_site_symmetry_2
_geom_torsion_site_symmetry_3
_geom_torsion_site_symmetry_4
O1 C4' C3' C2' 178.2(6) . . . .
C5' C4' C3' C2' -1.0(9) . . . .
C4' C3' C2' C1' 1.2(10) . . . .
C3' C2' C1' C6' -0.5(9) . . . .
C3' C2' C1' C7' -179.7(5) . . . .
C2' C1' C6' C5' -0.5(9) . . . .
C7' C1' C6' C5' 178.7(5) . . . .
C3' C4' C5' C6' 0.1(9) . . . .
O1 C4' C5' C6' -179.2(5) . . . .
C1' C6' C5' C4' 0.7(9) . . . .
C2' C1' C7' C8' -172.7(6) . . . .
C6' C1' C7' C8' 8.1(9) . . . .
C1' C7' C8' C9' -179.7(5) . . . .
C11 O3 C9' O2 -2.0(8) . . . .
C11 O3 C9' C8' 176.9(4) . . . .
C7' C8' C9' O2 9.0(9) . . . .
C7' C8' C9' O3 -169.8(5) . . . .
C9' O3 C11 C10 -146.6(5) . . . .
O3 C11 C10 C12 -125.3(5) . . . .
O3 C11 C10 C2 58.1(6) . . . .
C7A O4 C2 C10 -115.2(5) . . . .
C7A O4 C2 C3 9.8(6) . . . .
C12 C10 C2 O4 -138.8(5) . . . .
C11 C10 C2 O4 37.8(6) . . . .
C12 C10 C2 C3 101.6(6) . . . .
C11 C10 C2 C3 -81.8(6) . . . .
O4 C2 C3 C3A -9.7(6) . . . .
C10 C2 C3 C3A 111.8(5) . . . .
C2 C3 C3A C4 -172.3(6) . . . .
C2 C3 C3A C7A 6.6(6) . . . .
C7A C3A C4 C5 1.0(8) . . . .
C3 C3A C4 C5 179.8(6) . . . .
C3A C4 C5 C6 -0.3(8) . . . .
C3A C4 C5 C8 -179.6(5) . . . .
C4 C5 C6 C7 -0.7(9) . . . .
C8 C5 C6 C7 178.6(5) . . . .
C5 C6 C7 C7A 0.9(8) . . . .
C2 O4 C7A C7 173.2(5) . . . .
C2 O4 C7A C3A -5.9(6) . . . .
C6 C7 C7A O4 -179.2(5) . . . .
C6 C7 C7A C3A -0.2(8) . . . .
C4 C3A C7A O4 178.3(5) . . . .
C3 C3A C7A O4 -0.7(6) . . . .
C4 C3A C7A C7 -0.8(8) . . . .
C3 C3A C7A C7 -179.8(5) . . . .
C6 C5 C8 O5 -177.4(6) . . . .
C4 C5 C8 O5 1.9(9) . . . .
C6 C5 C8 C9 1.2(9) . . . .
C4 C5 C8 C9 -179.5(5) . . . .

loop_
_publcif_info_datablock.id
_publcif_info_datablock.publ_exptl
_publcif_info_datablock.publ_geom
_publcif_info_datablock.structure
{c38b94d7-e2a8-4531-afd8-c3878ab7628f} ? ? ?
{0a05ee2e-63ed-480e-9073-276e28c96cb7} y y y

loop_
_publcif_info_exptl_table_extra_item
sin_theta_over_lambda_max

loop_
_publcif_info_tables.block_id
_publcif_info_tables.reference_item
{c38b94d7-e2a8-4531-afd8-c3878ab7628f} '_publcif_info_datablock.publ_exptl'

loop_
_publcif_info_cif.paper_type
EE
